data_2019559
loop_
_publ_author_name
'Orben, Claudia M.'
'Dittrich, Birger'

_publ_section_title
;
 Hydrogen ADPs with Cu <i>K</i>\a data? Invariom and Hirshfeld atom
 modelling of fluconazole
;
_journal_coeditor_code GZ3261
_journal_issue 6
_journal_name_full 'Acta Crystallographica Section C'
_journal_page_first 580
_journal_page_last 583
_journal_paper_doi 10.1107/S2053229614010195
_journal_volume 70
_journal_year 2014
_chemical_formula_iupac 'C13 H12 F2 N6 O, H2 O'
_chemical_formula_moiety 'C13 H12 F2 N6 O, H2 O'
_chemical_formula_sum 'C13 H14 F2 N6 O2'
_chemical_formula_weight 324.29
_chemical_name_common fluconazole
_chemical_name_systematic
;
2-(2,4-Difluorophenyl)-1,3-bis(1<i>H</i>-1,2,4-triazol-1-yl)propan-2-ol
monohydrate
;
_space_group_IT_number 2
_symmetry_cell_setting triclinic
_symmetry_space_group_name_Hall '-P 1'
_symmetry_space_group_name_H-M 'P -1'
_cell_angle_alpha 70.990(2)
_cell_angle_beta 78.911(2)
_cell_angle_gamma 84.627(2)
_cell_formula_units_Z 2
_cell_length_a 5.5708(3)
_cell_length_b 11.6873(6)
_cell_length_c 12.1490(7)
_cell_measurement_reflns_used 9877
_cell_measurement_temperature 100(2)
_cell_measurement_theta_max 74.1062
_cell_measurement_theta_min 3.9067
_cell_volume 733.48(7)
_computing_cell_refinement 'SAINT (Bruker, 2013)'
_computing_data_collection 'APEX2 (Bruker, 2008)'
_computing_data_reduction 'SAINT (Bruker, 2013)'
_computing_molecular_graphics 'PLATON (Spek, 2009) and <i>ORTEPIII</i> (Burnett & Johnson, 1996)'
_computing_publication_material 'publCIF (Westrip, 2010)'
_computing_structure_refinement 'XD2006 (Volkov <i>et al.</i>, 2006)'
_computing_structure_solution 'SHELXS97 (Sheldrick, 2008)'
_diffrn_ambient_temperature 100(2)
_diffrn_measured_fraction_theta_full 0.978
_diffrn_measured_fraction_theta_max 0.954
_diffrn_measurement_device_type 'Bruker SMART 6000'
_diffrn_measurement_method '\w and \f scans'
_diffrn_radiation_monochromator 'INCOATEC optics'
_diffrn_radiation_source 'rotating anode'
_diffrn_radiation_type CuK\a
_diffrn_radiation_wavelength 1.54178
_diffrn_reflns_av_R_equivalents 0.0304
_diffrn_reflns_limit_h_max 6
_diffrn_reflns_limit_h_min -6
_diffrn_reflns_limit_k_max 14
_diffrn_reflns_limit_k_min -14
_diffrn_reflns_limit_l_max 13
_diffrn_reflns_limit_l_min -14
_diffrn_reflns_number 15433
_diffrn_reflns_theta_full 67.679
_diffrn_reflns_theta_max 74.094
_diffrn_reflns_theta_min 3.906
_exptl_absorpt_coefficient_mu 1.042
_exptl_absorpt_correction_T_max 0.7538
_exptl_absorpt_correction_T_min 0.6819
_exptl_absorpt_correction_type empirical
_exptl_absorpt_process_details '(<i>SADABS</i>; Sheldrick, 2012)'
_exptl_crystal_colour colourless
_exptl_crystal_density_diffrn 1.470
_exptl_crystal_description block
_exptl_crystal_F_000 336
_exptl_crystal_size_max 0.18
_exptl_crystal_size_mid 0.10
_exptl_crystal_size_min 0.08
_refine_diff_density_max 0.345
_refine_diff_density_min -0.278
_refine_ls_extinction_method none
_refine_ls_goodness_of_fit_ref 5.058
_refine_ls_hydrogen_treatment refall
_refine_ls_matrix_type full
_refine_ls_number_parameters 264
_refine_ls_number_reflns 2824
_refine_ls_number_restraints 0
_refine_ls_R_factor_all 0.032
_refine_ls_R_factor_gt 0.032
_refine_ls_shift/su_max 0
_refine_ls_structure_factor_coef F
_refine_ls_weighting_details
;
calc w1 = 1/[s^2^(Fo)]
;
_refine_ls_weighting_scheme calc
_refine_ls_wR_factor_ref 0.047
_reflns_number_gt 2824
_reflns_number_total 2824
_reflns_threshold_expression 'I > 0\s(I)'
_cod_data_source_file gz3261sup1.cif
_cod_data_source_block IAM
_cod_depositor_comments 'Adding full bibliography for 2019555--2019559.cif.'
_cod_original_cell_volume 733.47(7)
_cod_original_sg_symbol_Hall '-p 1'
_cod_database_code 2019559
_cod_database_fobs_code 2019559

loop_
_space_group_symop_id
_space_group_symop_operation_xyz
1 +X,+Y,+Z
2 -X,-Y,-Z

loop_
_atom_site_aniso_label
_atom_site_aniso_U_11
_atom_site_aniso_U_22
_atom_site_aniso_U_33
_atom_site_aniso_U_12
_atom_site_aniso_U_13
_atom_site_aniso_U_23
F1 0.0206(4) 0.0205(3) 0.0250(3) 0.0043(2) -0.0117(3) -0.0075(2)
F2 0.0487(5) 0.0408(4) 0.0254(4) -0.0001(4) -0.0026(3) -0.0214(3)
O1 0.0113(4) 0.0248(4) 0.0170(4) 0.0004(3) -0.0051(3) -0.0068(3)
O1W 0.0281(5) 0.0180(4) 0.0219(4) 0.0012(3) -0.0123(3) -0.0072(3)
N1 0.0145(5) 0.0136(4) 0.0177(4) -0.0011(3) -0.0046(3) -0.0037(3)
N2 0.0152(5) 0.0193(4) 0.0216(5) 0.0007(3) -0.0048(3) -0.0055(3)
N3 0.0236(5) 0.0166(4) 0.0213(5) -0.0019(3) -0.0071(4) -0.0063(3)
N4 0.0149(5) 0.0145(4) 0.0148(4) -0.0016(3) -0.0027(3) -0.0032(3)
N5 0.0231(5) 0.0193(4) 0.0248(5) -0.0036(4) -0.0078(4) -0.0074(4)
N6 0.0321(6) 0.0166(4) 0.0209(5) 0.0011(4) -0.0073(4) -0.0040(3)
C1 0.0124(5) 0.0153(5) 0.0152(5) 0.0000(4) -0.0050(4) -0.0034(4)
C2 0.0145(5) 0.0134(4) 0.0147(5) -0.0040(4) -0.0011(4) -0.0015(4)
C3 0.0167(5) 0.0133(4) 0.0179(5) -0.0014(4) -0.0029(4) -0.0018(4)
C4 0.0282(7) 0.0194(5) 0.0156(5) -0.0058(4) -0.0060(4) -0.0027(4)
C5 0.0319(7) 0.0230(5) 0.0179(5) -0.0063(5) 0.0025(4) -0.0096(4)
C6 0.0223(6) 0.0230(5) 0.0275(6) -0.0004(5) 0.0020(4) -0.0111(4)
C7 0.0158(6) 0.0194(5) 0.0205(5) -0.0020(4) -0.0024(4) -0.0054(4)
C8 0.0206(6) 0.0151(5) 0.0142(5) -0.0031(4) -0.0043(4) -0.0038(4)
C13 0.0258(6) 0.0168(5) 0.0193(5) 0.0006(4) -0.0096(4) -0.0024(4)
C12 0.0310(7) 0.0174(5) 0.0236(6) -0.0027(4) -0.0056(4) -0.0074(4)
C11 0.0124(5) 0.0132(4) 0.0160(5) 0.0008(4) -0.0036(4) -0.0035(4)
C10 0.0162(6) 0.0150(4) 0.0208(5) -0.0028(4) -0.0060(4) -0.0042(4)
C9 0.0216(6) 0.0178(5) 0.0202(5) 0.0009(4) -0.0044(4) -0.0060(4)

loop_
_atom_site_label
_atom_site_fract_x
_atom_site_fract_y
_atom_site_fract_z
_atom_site_U_iso_or_equiv
_atom_site_occupancy
_atom_site_symmetry_multiplicity
F1 0.02382(12) 0.36923(5) 0.54113(5) 0.021 1 2
F2 0.49859(16) 0.13572(7) 0.32693(6) 0.036 1 2
O1 0.55215(13) 0.29161(6) 0.76704(7) 0.017 1 2
O1W 0.47526(15) 0.26795(7) 0.99824(7) 0.021 1 2
N1 0.27205(16) 0.51833(7) 0.75845(7) 0.015 1 2
N2 0.04189(17) 0.55757(8) 0.79554(8) 0.019 1 2
N3 0.31183(18) 0.59712(8) 0.89426(8) 0.02 1 2
N4 0.13279(16) 0.13555(7) 0.83302(7) 0.015 1 2
N5 0.01141(18) 0.07371(8) 0.78435(8) 0.022 1 2
N6 0.25063(19) -0.05384(8) 0.90521(8) 0.023 1 2
C1 0.34428(18) 0.32284(8) 0.71144(8) 0.014 1 2
C2 0.38931(19) 0.27378(8) 0.60674(8) 0.015 1 2
C3 0.2275(2) 0.29817(9) 0.52685(9) 0.017 1 2
C4 0.2597(2) 0.25416(9) 0.43217(9) 0.021 1 2
C5 0.4629(2) 0.18000(10) 0.41903(10) 0.024 1 2
C6 0.6288(2) 0.14952(10) 0.49584(10) 0.024 1 2
C7 0.5899(2) 0.19693(9) 0.58954(9) 0.019 1 2
C8 0.3187(2) 0.46261(9) 0.66477(9) 0.016 1 2
C13 0.2733(2) 0.05854(9) 0.90343(9) 0.021 1 2
C12 0.0883(2) -0.03893(10) 0.83100(10) 0.024 1 2
C11 0.11422(18) 0.26738(8) 0.79898(9) 0.014 1 2
C10 0.4296(2) 0.54285(9) 0.81787(9) 0.017 1 2
C9 0.0770(2) 0.60414(9) 0.87641(10) 0.02 1 2
H1 0.513(3) 0.2927(14) 0.8390(15) 0.039(4) 1 2
H1W 0.547(4) 0.2037(19) 1.0267(17) 0.058(5) 1 2
H2W 0.532(3) 0.3191(16) 1.0234(15) 0.045(4) 1 2
H4 0.145(3) 0.2762(13) 0.3790(13) 0.033(3) 1 2
H6 0.767(3) 0.0954(15) 0.4823(13) 0.042(4) 1 2
H7 0.705(3) 0.1735(12) 0.6438(12) 0.029(3) 1 2
H8B 0.184(3) 0.4903(12) 0.6195(12) 0.027(3) 1 2
H8A 0.475(3) 0.4912(12) 0.6160(12) 0.029(3) 1 2
H13 0.368(3) 0.0835(13) 0.9458(13) 0.034(4) 1 2
H12 0.032(3) -0.1076(14) 0.8117(13) 0.039(4) 1 2
H11B -0.028(3) 0.2922(11) 0.7651(11) 0.021(3) 1 2
H11A 0.094(3) 0.2908(11) 0.8693(12) 0.023(3) 1 2
H10 0.600(3) 0.5245(13) 0.8045(12) 0.034(4) 1 2
H9 -0.055(3) 0.6424(13) 0.9199(13) 0.032(3) 1 2

loop_
_geom_angle_atom_site_label_1
_geom_angle_atom_site_label_2
_geom_angle_atom_site_label_3
_geom_angle_site_symmetry_1
_geom_angle_site_symmetry_2
_geom_angle_site_symmetry_3
_geom_angle
_geom_angle_publ_flag
C1 O1 H1 1_555 1_555 1_555 109.4(11) no
H1W O1W H2W 1_555 1_555 1_555 104.7(17) no
N2 N1 C8 1_555 1_555 1_555 120.82(8) yes
N2 N1 C10 1_555 1_555 1_555 109.71(8) no
C8 N1 C10 1_555 1_555 1_555 129.44(9) yes
N1 N2 C9 1_555 1_555 1_555 102.39(9) yes
C10 N3 C9 1_555 1_555 1_555 102.81(9) yes
N5 N4 C13 1_555 1_555 1_555 109.60(8) no
N5 N4 C11 1_555 1_555 1_555 121.03(8) no
C13 N4 C11 1_555 1_555 1_555 129.17(9) no
N4 N5 C12 1_555 1_555 1_555 102.18(9) no
C13 N6 C12 1_555 1_555 1_555 102.21(9) no
O1 C1 C2 1_555 1_555 1_555 107.70(8) yes
C1 C2 C3 1_555 1_555 1_555 122.26(9) yes
C1 C2 C7 1_555 1_555 1_555 121.33(9) no
C3 C2 C7 1_555 1_555 1_555 116.34(9) no
F1 C3 C2 1_555 1_555 1_555 119.23(9) yes
F1 C3 C4 1_555 1_555 1_555 116.72(9) no
C2 C3 C4 1_555 1_555 1_555 124.05(10) no
C3 C4 C5 1_555 1_555 1_555 116.84(10) no
C3 C4 H4 1_555 1_555 1_555 120.2(9) no
C5 C4 H4 1_555 1_555 1_555 123.0(9) no
F2 C5 C4 1_555 1_555 1_555 117.97(11) no
F2 C5 C6 1_555 1_555 1_555 119.45(11) no
C4 C5 C6 1_555 1_555 1_555 122.57(10) no
C5 C6 C7 1_555 1_555 1_555 118.56(11) no
C5 C6 H6 1_555 1_555 1_555 118.4(9) no
C7 C6 H6 1_555 1_555 1_555 123.1(9) no
C2 C7 C6 1_555 1_555 1_555 121.62(10) no
C2 C7 H7 1_555 1_555 1_555 120.6(8) no
C6 C7 H7 1_555 1_555 1_555 117.8(8) no
N1 C8 H8B 1_555 1_555 1_555 106.5(8) no
N1 C8 H8A 1_555 1_555 1_555 107.2(8) no
H8B C8 H8A 1_555 1_555 1_555 111.1(11) no
N4 C13 N6 1_555 1_555 1_555 110.77(10) no
N4 C13 H13 1_555 1_555 1_555 122.4(9) no
N6 C13 H13 1_555 1_555 1_555 126.8(9) no
N5 C12 N6 1_555 1_555 1_555 115.23(10) no
N5 C12 H12 1_555 1_555 1_555 121.9(9) no
N6 C12 H12 1_555 1_555 1_555 122.9(9) no
N4 C11 H11B 1_555 1_555 1_555 107.3(8) no
N4 C11 H11A 1_555 1_555 1_555 108.5(7) no
H11B C11 H11A 1_555 1_555 1_555 108.2(11) no
N1 C10 N3 1_555 1_555 1_555 110.10(10) yes
N1 C10 H10 1_555 1_555 1_555 123.4(9) no
N3 C10 H10 1_555 1_555 1_555 126.5(9) no
N2 C9 N3 1_555 1_555 1_555 114.98(10) yes
N2 C9 H9 1_555 1_555 1_555 123.2(9) no
N3 C9 H9 1_555 1_555 1_555 121.8(9) no

loop_
_geom_bond_atom_site_label_1
_geom_bond_atom_site_label_2
_geom_bond_site_symmetry_1
_geom_bond_site_symmetry_2
_geom_bond_distance
_geom_bond_publ_flag
F1 C3 1_555 1_555 1.3600(13) yes
F2 C5 1_555 1_555 1.3534(13) yes
O1 C1 1_555 1_555 1.4112(11) yes
O1 H1 1_555 1_555 0.863(17) yes
O1W H1W 1_555 1_555 0.82(2) no
O1W H2W 1_555 1_555 0.86(2) no
N1 N2 1_555 1_555 1.3637(13) yes
N1 C8 1_555 1_555 1.4575(13) yes
N1 C10 1_555 1_555 1.3412(13) yes
N2 C9 1_555 1_555 1.3198(15) yes
N3 C10 1_555 1_555 1.3286(15) yes
N3 C9 1_555 1_555 1.3576(15) yes
N4 N5 1_555 1_555 1.3612(13) yes
N4 C13 1_555 1_555 1.3337(14) no
N4 C11 1_555 1_555 1.4584(12) no
N5 C12 1_555 1_555 1.3189(15) no
N6 C13 1_555 1_555 1.3241(14) no
N6 C12 1_555 1_555 1.3574(15) no
C1 C2 1_555 1_555 1.5281(14) yes
C2 C3 1_555 1_555 1.3942(14) yes
C2 C7 1_555 1_555 1.3939(15) no
C3 C4 1_555 1_555 1.3815(16) no
C4 C5 1_555 1_555 1.3767(18) no
C4 H4 1_555 1_555 0.953(16) no
C5 C6 1_555 1_555 1.3799(18) no
C6 C7 1_555 1_555 1.3941(17) no
C6 H6 1_555 1_555 0.974(17) no
C7 H7 1_555 1_555 0.968(15) no
C8 H8B 1_555 1_555 0.985(14) no
C8 H8A 1_555 1_555 0.972(16) no
C13 H13 1_555 1_555 0.927(16) no
C12 H12 1_555 1_555 0.997(16) no
C11 H11B 1_555 1_555 0.941(14) no
C11 H11A 1_555 1_555 0.962(14) no
C10 H10 1_555 1_555 0.946(17) no
C9 H9 1_555 1_555 0.980(15) no
